data_4513447
loop_
_publ_author_name
'Llinas, Antonio'
'Barbas, Rafael'
'Font-Bardia, Merc\`e'
'Quayle, Michael J.'
'Velaga, Sitaram'
'Prohens, Rafel'

_publ_section_title
;
 Two New Polymorphic Cocrystals of Zafirlukast: Preparation, Crystal
 Structure, and Stability Relations
;
_journal_issue 8
_journal_name_full 'Crystal Growth &amp; Design'
_journal_page_first 4162
_journal_paper_doi 10.1021/acs.cgd.5b00744
_journal_volume 15
_journal_year 2015
_chemical_formula_moiety 'C31 H33 N3 O6 S, C2 H3 N'
_chemical_formula_sum 'C33 H36 N4 O6 S'
_chemical_formula_weight 616.72
_chemical_name_systematic
;
 ?
;
_space_group_crystal_system triclinic
_space_group_IT_number 2
_space_group_name_Hall '-P 1'
_space_group_name_H-M_alt 'P -1'
_symmetry_space_group_name_Hall '-P 1'
_symmetry_space_group_name_H-M 'P -1'
_atom_sites_solution_hydrogens geom
_audit_creation_method SHELXL-97
_cell_angle_alpha 117.078(2)
_cell_angle_beta 98.813(3)
_cell_angle_gamma 97.312(3)
_cell_formula_units_Z 2
_cell_length_a 11.7003(6)
_cell_length_b 12.3800(6)
_cell_length_c 12.8510(6)
_cell_measurement_reflns_used 9796
_cell_measurement_temperature 303(2)
_cell_measurement_theta_max 27.15
_cell_measurement_theta_min 2.61
_cell_volume 1596.27(14)
_computing_cell_refinement 'Bruker SAINT'
_computing_data_collection 'Bruker APEX2'
_computing_data_reduction 'Bruker SAINT'
_computing_molecular_graphics 'Bruker SHELXTL'
_computing_publication_material 'Bruker SHELXTL'
_computing_structure_refinement 'SHELXL-97 (Sheldrick 2008)'
_computing_structure_solution 'SHELXS-97 (Sheldrick 2008)'
_diffrn_ambient_temperature 303(2)
_diffrn_measured_fraction_theta_full 0.999
_diffrn_measured_fraction_theta_max 0.997
_diffrn_measurement_device_type 'D8 Venture'
_diffrn_measurement_method '\f and \w scans'
_diffrn_radiation_type MoK\a
_diffrn_radiation_wavelength 0.71073
_diffrn_reflns_av_R_equivalents 0.0376
_diffrn_reflns_av_unetI/netI 0.0180
_diffrn_reflns_laue_measured_fraction_full 0.999
_diffrn_reflns_laue_measured_fraction_max 0.997
_diffrn_reflns_limit_h_max 15
_diffrn_reflns_limit_h_min -15
_diffrn_reflns_limit_k_max 16
_diffrn_reflns_limit_k_min -16
_diffrn_reflns_limit_l_max 16
_diffrn_reflns_limit_l_min -16
_diffrn_reflns_number 62449
_diffrn_reflns_point_group_measured_fraction_full 0.999
_diffrn_reflns_point_group_measured_fraction_max 0.997
_diffrn_reflns_theta_full 25.242
_diffrn_reflns_theta_max 27.550
_diffrn_reflns_theta_min 2.246
_diffrn_source microfocus
_exptl_absorpt_coefficient_mu 0.151
_exptl_absorpt_correction_T_max 0.7456
_exptl_absorpt_correction_T_min 0.7000
_exptl_absorpt_correction_type multi-scan
_exptl_absorpt_process_details sadabs
_exptl_crystal_colour colourless
_exptl_crystal_density_diffrn 1.283
_exptl_crystal_description prism
_exptl_crystal_F_000 652
_exptl_crystal_size_max 0.567
_exptl_crystal_size_mid 0.299
_exptl_crystal_size_min 0.270
_refine_diff_density_max 0.311
_refine_diff_density_min -0.335
_refine_diff_density_rms 0.048
_refine_ls_extinction_method none
_refine_ls_goodness_of_fit_ref 1.026
_refine_ls_hydrogen_treatment constr
_refine_ls_matrix_type full
_refine_ls_number_parameters 401
_refine_ls_number_reflns 7347
_refine_ls_number_restraints 0
_refine_ls_restrained_S_all 1.026
_refine_ls_R_factor_all 0.0673
_refine_ls_R_factor_gt 0.0515
_refine_ls_shift/su_max 0.000
_refine_ls_shift/su_mean 0.000
_refine_ls_structure_factor_coef Fsqd
_refine_ls_weighting_details
;
 w=1/[\s^2^(Fo^2^)+(0.0762P)^2^+0.5048P]
 where P=(Fo^2^+2Fc^2^)/3
;
_refine_ls_weighting_scheme calc
_refine_ls_wR_factor_gt 0.1375
_refine_ls_wR_factor_ref 0.1518
_reflns_Friedel_coverage 0.000
_reflns_number_gt 5703
_reflns_number_total 7347
_reflns_threshold_expression 'I > 2\s(I)'
_cod_data_source_file cg5b00744_si_002.cif
_cod_data_source_block mo_023sb148_0m
_cod_depositor_comments 'Adding full bibliography for 4513446--4513449.cif.'
_cod_database_code 4513447
_shelx_space_group_comment
;
The symmetry employed for this shelxl refinement is uniquely defined
by the following loop, which should always be used as a source of
symmetry information in preference to the above space-group names.
They are only intended as comments.
;

loop_
_space_group_symop_operation_xyz
'x, y, z'
'-x, -y, -z'

loop_
_atom_site_label
_atom_site_type_symbol
_atom_site_fract_x
_atom_site_fract_y
_atom_site_fract_z
_atom_site_U_iso_or_equiv
_atom_site_adp_type
_atom_site_occupancy
_atom_site_site_symmetry_order
_atom_site_calc_flag
_atom_site_refinement_flags_posn
_atom_site_refinement_flags_adp
O1 O 0.12438(14) 0.22891(15) 0.30887(12) 0.0717(4) Uani 1 1 d . .
S1 S 0.14669(4) 0.26569(4) 0.43349(4) 0.05237(14) Uani 1 1 d . .
O2 O 0.06648(13) 0.20839(15) 0.47564(17) 0.0778(5) Uani 1 1 d . .
O3 O 0.29575(13) 0.31716(14) 0.66415(12) 0.0637(4) Uani 1 1 d . .
O4 O 0.65266(11) 0.05658(13) 0.41526(11) 0.0585(3) Uani 1 1 d . .
O5 O 0.63572(12) -0.13234(13) 0.75772(11) 0.0596(3) Uani 1 1 d . .
O6 O 0.63567(17) -0.1884(2) 0.90105(17) 0.1022(7) Uani 1 1 d . .
N1 N 0.27900(14) 0.23780(14) 0.46364(13) 0.0535(4) Uani 1 1 d . .
H1N H 0.3125 0.2033 0.4053 0.064 Uiso 1 1 calc R U
N2 N 1.04715(15) 0.35192(18) 0.91347(17) 0.0706(5) Uani 1 1 d . .
N3 N 0.77411(15) -0.03067(16) 0.93722(14) 0.0586(4) Uani 1 1 d . .
H3N H 0.7961 -0.0347 1.0021 0.070 Uiso 1 1 calc R U
N4 N 0.1657(2) 0.0203(3) 0.8243(2) 0.1084(9) Uani 1 1 d . .
C1 C 0.3108(3) 0.4705(3) 0.4039(3) 0.1143(11) Uani 1 1 d . .
H1A H 0.3697 0.4325 0.4261 0.172 Uiso 1 1 calc R U
H1B H 0.3493 0.5421 0.4011 0.172 Uiso 1 1 calc R U
H1C H 0.2608 0.4118 0.3261 0.172 Uiso 1 1 calc R U
C2 C 0.2366(2) 0.5100(2) 0.4956(2) 0.0674(5) Uani 1 1 d . .
C3 C 0.2360(3) 0.6366(3) 0.5650(3) 0.0962(9) Uani 1 1 d . .
H3 H 0.2827 0.6950 0.5534 0.115 Uiso 1 1 calc R U
C4 C 0.1706(3) 0.6772(3) 0.6479(3) 0.1064(11) Uani 1 1 d . .
H4 H 0.1725 0.7617 0.6911 0.128 Uiso 1 1 calc R U
C5 C 0.1027(3) 0.5954(3) 0.6681(2) 0.0964(9) Uani 1 1 d . .
H5 H 0.0584 0.6234 0.7256 0.116 Uiso 1 1 calc R U
C6 C 0.0993(2) 0.4705(2) 0.60325(19) 0.0689(5) Uani 1 1 d . .
H6 H 0.0522 0.4139 0.6167 0.083 Uiso 1 1 calc R U
C7 C 0.16545(15) 0.42842(17) 0.51817(16) 0.0490(4) Uani 1 1 d . .
C8 C 0.33850(16) 0.26736(16) 0.57856(16) 0.0477(4) Uani 1 1 d . .
C9 C 0.45837(15) 0.23777(15) 0.58990(15) 0.0449(4) Uani 1 1 d . .
C10 C 0.49550(15) 0.15559(15) 0.49102(15) 0.0462(4) Uani 1 1 d . .
H10 H 0.4444 0.1150 0.4148 0.055 Uiso 1 1 calc R U
C11 C 0.60888(15) 0.13464(15) 0.50665(15) 0.0451(4) Uani 1 1 d . .
C12 C 0.68825(15) 0.19730(16) 0.62044(15) 0.0458(4) Uani 1 1 d . .
C13 C 0.64785(16) 0.27566(17) 0.71717(15) 0.0526(4) Uani 1 1 d . .
H13 H 0.6984 0.3158 0.7936 0.063 Uiso 1 1 calc R U
C14 C 0.53410(17) 0.29605(17) 0.70337(16) 0.0518(4) Uani 1 1 d . .
H14 H 0.5088 0.3486 0.7700 0.062 Uiso 1 1 calc R U
C15 C 0.81333(16) 0.1767(2) 0.63014(16) 0.0553(4) Uani 1 1 d . .
H15A H 0.8083 0.0877 0.5928 0.066 Uiso 1 1 calc R U
H15B H 0.8511 0.2070 0.5834 0.066 Uiso 1 1 calc R U
C16 C 0.89244(15) 0.23578(18) 0.75370(16) 0.0518(4) Uani 1 1 d . .
C17 C 0.98767(19) 0.3335(2) 0.8041(2) 0.0719(6) Uani 1 1 d . .
H17 H 1.0096 0.3816 0.7690 0.086 Uiso 1 1 calc R U
C18 C 0.98920(15) 0.26364(17) 0.93560(16) 0.0519(4) Uani 1 1 d . .
C19 C 0.89108(13) 0.18953(16) 0.83747(14) 0.0431(3) Uani 1 1 d . .
C20 C 0.81739(14) 0.08998(15) 0.83436(14) 0.0433(3) Uani 1 1 d . .
H20 H 0.7522 0.0411 0.7701 0.052 Uiso 1 1 calc R U
C21 C 0.84337(14) 0.06559(16) 0.92890(14) 0.0452(4) Uani 1 1 d . .
C22 C 0.94289(16) 0.14077(18) 1.02657(15) 0.0528(4) Uani 1 1 d . .
H22 H 0.9591 0.1228 1.0894 0.063 Uiso 1 1 calc R U
C23 C 1.01527(16) 0.23856(19) 1.03061(16) 0.0564(5) Uani 1 1 d . .
H23 H 1.0803 0.2872 1.0951 0.068 Uiso 1 1 calc R U
C24 C 0.67884(17) -0.11630(19) 0.85738(17) 0.0559(4) Uani 1 1 d . .
C25 C 0.5153(3) -0.2628(3) 0.8438(2) 0.0898(8) Uani 1 1 d . .
H25 H 0.4926 -0.2812 0.7598 0.108 Uiso 1 1 calc R U
C26 C 0.5090(3) -0.3783(3) 0.8522(4) 0.1199(13) Uani 1 1 d . .
H26A H 0.4580 -0.4483 0.7794 0.144 Uiso 1 1 calc R U
H26B H 0.5874 -0.3952 0.8630 0.144 Uiso 1 1 calc R U
C27 C 0.4617(5) -0.3592(5) 0.9533(5) 0.165(2) Uani 1 1 d . .
H27A H 0.5256 -0.3290 1.0243 0.198 Uiso 1 1 calc R U
H27B H 0.4141 -0.4370 0.9388 0.198 Uiso 1 1 calc R U
C28 C 0.3900(5) -0.2698(5) 0.9712(5) 0.1614(19) Uani 1 1 d . .
H28A H 0.3995 -0.2149 1.0565 0.194 Uiso 1 1 calc R U
H28B H 0.3070 -0.3113 0.9353 0.194 Uiso 1 1 calc R U
C29 C 0.4304(3) -0.1989(3) 0.9132(4) 0.1246(13) Uani 1 1 d . .
H29A H 0.4694 -0.1139 0.9733 0.150 Uiso 1 1 calc R U
H29B H 0.3635 -0.1970 0.8596 0.150 Uiso 1 1 calc R U
C30 C 1.1579(2) 0.4421(3) 0.9877(3) 0.1057(10) Uani 1 1 d . .
H30A H 1.2231 0.4019 0.9733 0.159 Uiso 1 1 calc R U
H30B H 1.1566 0.4759 1.0710 0.159 Uiso 1 1 calc R U
H30C H 1.1670 0.5080 0.9676 0.159 Uiso 1 1 calc R U
C31 C 0.57632(19) -0.0083(2) 0.29787(18) 0.0678(6) Uani 1 1 d . .
H31A H 0.5052 -0.0557 0.2988 0.102 Uiso 1 1 calc R U
H31B H 0.6159 -0.0634 0.2428 0.102 Uiso 1 1 calc R U
H31C H 0.5563 0.0504 0.2727 0.102 Uiso 1 1 calc R U
C32 C 0.1091(2) 0.0694(2) 0.6537(2) 0.0751(6) Uani 1 1 d . .
H32A H 0.0242 0.0522 0.6278 0.113 Uiso 1 1 calc R U
H32B H 0.1405 0.0180 0.5878 0.113 Uiso 1 1 calc R U
H32C H 0.1416 0.1554 0.6804 0.113 Uiso 1 1 calc R U
C33 C 0.14017(19) 0.0433(2) 0.75067(19) 0.0653(5) Uani 1 1 d . .

loop_
_atom_site_aniso_label
_atom_site_aniso_U_11
_atom_site_aniso_U_22
_atom_site_aniso_U_33
_atom_site_aniso_U_23
_atom_site_aniso_U_13
_atom_site_aniso_U_12
O1 0.0725(9) 0.0771(9) 0.0476(8) 0.0208(7) -0.0090(6) 0.0233(8)
S1 0.0470(2) 0.0513(2) 0.0534(3) 0.0263(2) -0.00145(18) 0.00528(18)
O2 0.0562(8) 0.0741(10) 0.1056(12) 0.0561(9) 0.0037(8) -0.0083(7)
O3 0.0642(8) 0.0776(9) 0.0518(8) 0.0326(7) 0.0133(6) 0.0195(7)
O4 0.0522(7) 0.0689(8) 0.0431(7) 0.0205(6) 0.0020(5) 0.0142(6)
O5 0.0562(7) 0.0718(8) 0.0460(7) 0.0319(6) -0.0009(6) 0.0009(6)
O6 0.0980(13) 0.1212(15) 0.0894(12) 0.0799(12) -0.0181(10) -0.0346(11)
N1 0.0558(9) 0.0576(9) 0.0443(8) 0.0237(7) 0.0033(6) 0.0179(7)
N2 0.0506(9) 0.0756(11) 0.0699(11) 0.0375(9) -0.0117(8) -0.0155(8)
N3 0.0624(9) 0.0707(10) 0.0429(8) 0.0360(8) -0.0037(7) 0.0019(8)
N4 0.1102(19) 0.161(3) 0.0760(15) 0.0802(17) 0.0129(13) 0.0217(17)
C1 0.114(2) 0.127(3) 0.140(3) 0.089(2) 0.065(2) 0.012(2)
C2 0.0667(12) 0.0642(12) 0.0811(14) 0.0467(11) 0.0127(11) 0.0073(10)
C3 0.101(2) 0.0619(14) 0.120(2) 0.0544(16) -0.0089(18) 0.0002(14)
C4 0.119(3) 0.0663(16) 0.095(2) 0.0152(15) -0.0161(19) 0.0387(17)
C5 0.101(2) 0.101(2) 0.0669(16) 0.0187(15) 0.0128(14) 0.0527(18)
C6 0.0686(13) 0.0853(15) 0.0559(11) 0.0341(11) 0.0171(10) 0.0252(11)
C7 0.0467(9) 0.0526(9) 0.0491(9) 0.0282(8) 0.0043(7) 0.0106(7)
C8 0.0502(9) 0.0447(8) 0.0469(9) 0.0252(7) 0.0030(7) 0.0051(7)
C9 0.0487(9) 0.0425(8) 0.0438(8) 0.0253(7) 0.0018(7) 0.0047(7)
C10 0.0483(9) 0.0454(8) 0.0393(8) 0.0218(7) -0.0027(7) 0.0025(7)
C11 0.0470(9) 0.0462(8) 0.0416(8) 0.0252(7) 0.0023(7) 0.0034(7)
C12 0.0463(8) 0.0495(9) 0.0440(8) 0.0301(7) 0.0007(7) 0.0010(7)
C13 0.0541(10) 0.0564(10) 0.0400(9) 0.0250(8) -0.0048(7) 0.0012(8)
C14 0.0584(10) 0.0515(9) 0.0414(9) 0.0224(7) 0.0036(7) 0.0098(8)
C15 0.0480(9) 0.0757(12) 0.0478(10) 0.0385(9) 0.0044(8) 0.0067(8)
C16 0.0419(8) 0.0639(11) 0.0506(10) 0.0330(9) 0.0022(7) 0.0046(8)
C17 0.0597(12) 0.0827(15) 0.0747(14) 0.0510(12) -0.0016(10) -0.0090(10)
C18 0.0391(8) 0.0570(10) 0.0473(9) 0.0212(8) -0.0029(7) 0.0030(7)
C19 0.0353(7) 0.0523(9) 0.0376(8) 0.0208(7) 0.0018(6) 0.0087(6)
C20 0.0366(7) 0.0529(9) 0.0344(7) 0.0205(7) -0.0017(6) 0.0057(6)
C21 0.0422(8) 0.0539(9) 0.0364(8) 0.0218(7) 0.0023(6) 0.0092(7)
C22 0.0516(9) 0.0674(11) 0.0350(8) 0.0246(8) -0.0018(7) 0.0139(8)
C23 0.0450(9) 0.0659(11) 0.0395(9) 0.0180(8) -0.0093(7) 0.0044(8)
C24 0.0564(10) 0.0642(11) 0.0513(10) 0.0363(9) 0.0037(8) 0.0051(8)
C25 0.0986(19) 0.0854(17) 0.0709(15) 0.0426(13) 0.0026(14) -0.0243(15)
C26 0.121(3) 0.0673(16) 0.169(4) 0.048(2) 0.064(3) 0.0135(16)
C27 0.224(5) 0.188(5) 0.202(5) 0.163(4) 0.115(4) 0.085(4)
C28 0.188(5) 0.190(5) 0.151(4) 0.090(4) 0.105(4) 0.082(4)
C29 0.100(2) 0.081(2) 0.170(4) 0.055(2) -0.006(2) 0.0143(17)
C30 0.0645(14) 0.107(2) 0.111(2) 0.0519(18) -0.0248(14) -0.0356(14)
C31 0.0618(12) 0.0710(13) 0.0465(10) 0.0124(9) 0.0007(9) 0.0147(10)
C32 0.0853(16) 0.0860(16) 0.0710(14) 0.0506(13) 0.0177(12) 0.0260(13)
C33 0.0645(12) 0.0812(14) 0.0499(11) 0.0339(10) 0.0103(9) 0.0112(10)

loop_
_atom_type_symbol
_atom_type_description
_atom_type_scat_dispersion_real
_atom_type_scat_dispersion_imag
_atom_type_scat_source
C C 0.0033 0.0016 'International Tables Vol C Tables 4.2.6.8 and 6.1.1.4'
H H 0.0000 0.0000 'International Tables Vol C Tables 4.2.6.8 and 6.1.1.4'
N N 0.0061 0.0033 'International Tables Vol C Tables 4.2.6.8 and 6.1.1.4'
O O 0.0106 0.0060 'International Tables Vol C Tables 4.2.6.8 and 6.1.1.4'
S S 0.1246 0.1234 'International Tables Vol C Tables 4.2.6.8 and 6.1.1.4'

loop_
_geom_angle_atom_site_label_1
_geom_angle_atom_site_label_2
_geom_angle_atom_site_label_3
_geom_angle
O2 S1 O1 119.44(10)
O2 S1 N1 108.93(9)
O1 S1 N1 103.91(9)
O2 S1 C7 108.46(10)
O1 S1 C7 109.74(9)
N1 S1 C7 105.43(8)
C11 O4 C31 117.64(14)
C24 O6 C25 117.61(18)
C8 N1 S1 123.19(13)
C8 N1 H1N 118.4
S1 N1 H1N 118.4
C17 N2 C18 107.94(15)
C17 N2 C30 125.8(2)
C18 N2 C30 126.1(2)
C24 N3 C21 128.31(15)
C24 N3 H3N 115.8
C21 N3 H3N 115.8
C2 C1 H1A 109.5
C2 C1 H1B 109.5
H1A C1 H1B 109.5
C2 C1 H1C 109.5
H1A C1 H1C 109.5
H1B C1 H1C 109.5
C7 C2 C3 115.4(2)
C7 C2 C1 124.2(2)
C3 C2 C1 120.4(2)
C4 C3 C2 122.9(3)
C4 C3 H3 118.5
C2 C3 H3 118.5
C5 C4 C3 120.2(3)
C5 C4 H4 119.9
C3 C4 H4 119.9
C4 C5 C6 119.7(3)
C4 C5 H5 120.2
C6 C5 H5 120.2
C5 C6 C7 120.4(3)
C5 C6 H6 119.8
C7 C6 H6 119.8
C6 C7 C2 121.4(2)
C6 C7 S1 116.44(16)
C2 C7 S1 122.04(15)
O3 C8 N1 121.06(17)
O3 C8 C9 122.82(16)
N1 C8 C9 116.09(15)
C14 C9 C10 119.81(16)
C14 C9 C8 117.79(16)
C10 C9 C8 122.39(15)
C11 C10 C9 119.76(15)
C11 C10 H10 120.1
C9 C10 H10 120.1
O4 C11 C10 123.71(14)
O4 C11 C12 115.33(15)
C10 C11 C12 120.94(16)
C13 C12 C11 117.90(16)
C13 C12 C15 123.73(15)
C11 C12 C15 118.37(16)
C12 C13 C14 121.81(16)
C12 C13 H13 119.1
C14 C13 H13 119.1
C9 C14 C13 119.69(17)
C9 C14 H14 120.2
C13 C14 H14 120.2
C16 C15 C12 117.06(16)
C16 C15 H15A 108.0
C12 C15 H15A 108.0
C16 C15 H15B 108.0
C12 C15 H15B 108.0
H15A C15 H15B 107.3
C17 C16 C19 105.96(16)
C17 C16 C15 127.85(18)
C19 C16 C15 125.77(16)
C16 C17 N2 111.16(18)
C16 C17 H17 124.4
N2 C17 H17 124.4
N2 C18 C23 131.09(16)
N2 C18 C19 107.87(16)
C23 C18 C19 121.00(17)
C20 C19 C18 120.39(15)
C20 C19 C16 132.49(15)
C18 C19 C16 107.07(15)
C21 C20 C19 118.43(14)
C21 C20 H20 120.8
C19 C20 H20 120.8
C20 C21 N3 123.67(14)
C20 C21 C22 120.38(16)
N3 C21 C22 115.93(15)
C23 C22 C21 121.63(16)
C23 C22 H22 119.2
C21 C22 H22 119.2
C22 C23 C18 118.17(15)
C22 C23 H23 120.9
C18 C23 H23 120.9
O5 C24 N3 127.27(17)
O5 C24 O6 122.78(18)
N3 C24 O6 109.93(16)
O6 C25 C26 107.9(3)
O6 C25 C29 110.4(2)
C26 C25 C29 104.9(2)
O6 C25 H25 111.1
C26 C25 H25 111.1
C29 C25 H25 111.1
C27 C26 C25 106.7(3)
C27 C26 H26A 110.4
C25 C26 H26A 110.4
C27 C26 H26B 110.4
C25 C26 H26B 110.4
H26A C26 H26B 108.6
C26 C27 C28 108.2(3)
C26 C27 H27A 110.1
C28 C27 H27A 110.1
C26 C27 H27B 110.1
C28 C27 H27B 110.1
H27A C27 H27B 108.4
C27 C28 C29 106.7(3)
C27 C28 H28A 110.4
C29 C28 H28A 110.4
C27 C28 H28B 110.4
C29 C28 H28B 110.4
H28A C28 H28B 108.6
C28 C29 C25 107.0(3)
C28 C29 H29A 110.3
C25 C29 H29A 110.3
C28 C29 H29B 110.3
C25 C29 H29B 110.3
H29A C29 H29B 108.6
N2 C30 H30A 109.5
N2 C30 H30B 109.5
H30A C30 H30B 109.5
N2 C30 H30C 109.5
H30A C30 H30C 109.5
H30B C30 H30C 109.5
O4 C31 H31A 109.5
O4 C31 H31B 109.5
H31A C31 H31B 109.5
O4 C31 H31C 109.5
H31A C31 H31C 109.5
H31B C31 H31C 109.5
C33 C32 H32A 109.5
C33 C32 H32B 109.5
H32A C32 H32B 109.5
C33 C32 H32C 109.5
H32A C32 H32C 109.5
H32B C32 H32C 109.5
N4 C33 C32 178.1(3)

loop_
_geom_bond_atom_site_label_1
_geom_bond_atom_site_label_2
_geom_bond_distance
O1 S1 1.4206(15)
S1 O2 1.4188(16)
S1 N1 1.6553(15)
S1 C7 1.7634(19)
O3 C8 1.212(2)
O4 C11 1.361(2)
O4 C31 1.421(2)
O5 C24 1.216(2)
O6 C24 1.340(2)
O6 C25 1.453(3)
N1 C8 1.388(2)
N1 H1N 0.8600
N2 C17 1.371(3)
N2 C18 1.374(3)
N2 C30 1.455(3)
N3 C24 1.333(2)
N3 C21 1.409(2)
N3 H3N 0.8600
N4 C33 1.117(3)
C1 C2 1.511(4)
C1 H1A 0.9600
C1 H1B 0.9600
C1 H1C 0.9600
C2 C7 1.387(3)
C2 C3 1.408(4)
C3 C4 1.354(5)
C3 H3 0.9300
C4 C5 1.350(5)
C4 H4 0.9300
C5 C6 1.374(4)
C5 H5 0.9300
C6 C7 1.382(3)
C6 H6 0.9300
C8 C9 1.496(2)
C9 C14 1.384(2)
C9 C10 1.394(2)
C10 C11 1.386(2)
C10 H10 0.9300
C11 C12 1.404(2)
C12 C13 1.382(3)
C12 C15 1.513(2)
C13 C14 1.386(3)
C13 H13 0.9300
C14 H14 0.9300
C15 C16 1.494(2)
C15 H15A 0.9700
C15 H15B 0.9700
C16 C17 1.359(3)
C16 C19 1.432(2)
C17 H17 0.9300
C18 C23 1.391(3)
C18 C19 1.409(2)
C19 C20 1.392(2)
C20 C21 1.380(2)
C20 H20 0.9300
C21 C22 1.418(2)
C22 C23 1.362(3)
C22 H22 0.9300
C23 H23 0.9300
C25 C26 1.475(4)
C25 C29 1.496(5)
C25 H25 0.9800
C26 C27 1.423(5)
C26 H26A 0.9700
C26 H26B 0.9700
C27 C28 1.430(6)
C27 H27A 0.9700
C27 H27B 0.9700
C28 C29 1.465(6)
C28 H28A 0.9700
C28 H28B 0.9700
C29 H29A 0.9700
C29 H29B 0.9700
C30 H30A 0.9600
C30 H30B 0.9600
C30 H30C 0.9600
C31 H31A 0.9600
C31 H31B 0.9600
C31 H31C 0.9600
C32 C33 1.430(3)
C32 H32A 0.9600
C32 H32B 0.9600
C32 H32C 0.9600

loop_
_geom_torsion_atom_site_label_1
_geom_torsion_atom_site_label_2
_geom_torsion_atom_site_label_3
_geom_torsion_atom_site_label_4
_geom_torsion
O2 S1 N1 C8 -55.44(17)
O1 S1 N1 C8 176.22(15)
C7 S1 N1 C8 60.79(16)
C7 C2 C3 C4 -0.3(4)
C1 C2 C3 C4 179.6(3)
C2 C3 C4 C5 0.6(5)
C3 C4 C5 C6 -0.7(4)
C4 C5 C6 C7 0.4(4)
C5 C6 C7 C2 -0.1(3)
C5 C6 C7 S1 -175.94(18)
C3 C2 C7 C6 0.0(3)
C1 C2 C7 C6 -179.8(2)
C3 C2 C7 S1 175.67(17)
C1 C2 C7 S1 -4.2(3)
O2 S1 C7 C6 -2.33(17)
O1 S1 C7 C6 129.77(15)
N1 S1 C7 C6 -118.88(15)
O2 S1 C7 C2 -178.16(16)
O1 S1 C7 C2 -46.06(18)
N1 S1 C7 C2 65.29(17)
S1 N1 C8 O3 -0.7(2)
S1 N1 C8 C9 -178.90(12)
O3 C8 C9 C14 -16.2(3)
N1 C8 C9 C14 161.90(15)
O3 C8 C9 C10 164.38(17)
N1 C8 C9 C10 -17.5(2)
C14 C9 C10 C11 -1.3(2)
C8 C9 C10 C11 178.13(15)
C31 O4 C11 C10 -1.1(3)
C31 O4 C11 C12 -179.38(17)
C9 C10 C11 O4 -179.66(15)
C9 C10 C11 C12 -1.5(2)
O4 C11 C12 C13 -178.55(15)
C10 C11 C12 C13 3.2(2)
O4 C11 C12 C15 2.2(2)
C10 C11 C12 C15 -176.09(15)
C11 C12 C13 C14 -2.1(3)
C15 C12 C13 C14 177.10(17)
C10 C9 C14 C13 2.3(3)
C8 C9 C14 C13 -177.10(15)
C12 C13 C14 C9 -0.6(3)
C13 C12 C15 C16 6.0(3)
C11 C12 C15 C16 -174.80(15)
C12 C15 C16 C17 -109.4(2)
C12 C15 C16 C19 79.1(2)
C19 C16 C17 N2 0.4(3)
C15 C16 C17 N2 -172.5(2)
C18 N2 C17 C16 0.0(3)
C30 N2 C17 C16 175.1(3)
C17 N2 C18 C23 177.2(2)
C30 N2 C18 C23 2.2(4)
C17 N2 C18 C19 -0.4(2)
C30 N2 C18 C19 -175.4(2)
N2 C18 C19 C20 178.49(16)
C23 C18 C19 C20 0.6(3)
N2 C18 C19 C16 0.6(2)
C23 C18 C19 C16 -177.29(18)
C17 C16 C19 C20 -178.1(2)
C15 C16 C19 C20 -5.0(3)
C17 C16 C19 C18 -0.6(2)
C15 C16 C19 C18 172.48(18)
C18 C19 C20 C21 -0.4(2)
C16 C19 C20 C21 176.83(18)
C19 C20 C21 N3 178.58(16)
C19 C20 C21 C22 0.1(3)
C24 N3 C21 C20 3.6(3)
C24 N3 C21 C22 -177.9(2)
C20 C21 C22 C23 0.1(3)
N3 C21 C22 C23 -178.49(18)
C21 C22 C23 C18 0.0(3)
N2 C18 C23 C22 -177.7(2)
C19 C18 C23 C22 -0.4(3)
C21 N3 C24 O5 4.0(4)
C21 N3 C24 O6 -177.6(2)
C25 O6 C24 O5 -18.5(4)
C25 O6 C24 N3 163.0(2)
C24 O6 C25 C26 148.2(3)
C24 O6 C25 C29 -97.7(3)
O6 C25 C26 C27 97.4(4)
C29 C25 C26 C27 -20.3(4)
C25 C26 C27 C28 26.7(6)
C26 C27 C28 C29 -22.1(6)
C27 C28 C29 C25 8.8(6)
O6 C25 C29 C28 -109.0(4)
C26 C25 C29 C28 7.0(4)
